data_2014753
loop_
_publ_author_name
'Ko\<suti\'c-Hulita, Nada'
'Miroslav \<Zegarac'

_publ_section_title
;
 Tolterodinium (+)-(2<i>R</i>,3<i>R</i>)-hydrogen tartrate
;
_journal_issue 3
_journal_name_full 'Acta Crystallographica Section C'
_journal_page_first o171
_journal_page_last o173
_journal_paper_doi 10.1107/S0108270105001599
_journal_volume 61
_journal_year 2005
_chemical_formula_iupac 'C22 H32 N O + , C4 H5 O6 -'
_chemical_formula_moiety 'C22 H32 N O + , C4 H5 O6 -'
_chemical_formula_sum 'C26 H37 N O7'
_chemical_formula_weight 475.57
_chemical_name_systematic
;
(R)-N,N-diisopropyl-3-(2-hydroxy-5-methylphenyl)-3-phenylpropylammonium
(2R,3R)(+)-hydrogen tartrate
;
_space_group_IT_number 4
_symmetry_cell_setting monoclinic
_symmetry_space_group_name_Hall 'P 2yb'
_symmetry_space_group_name_H-M 'P 1 21 1'
_atom_sites_solution_hydrogens geom
_atom_sites_solution_primary direct
_atom_sites_solution_secondary difmap
_cell_angle_alpha 90.00
_cell_angle_beta 93.061(4)
_cell_angle_gamma 90.00
_cell_formula_units_Z 2
_cell_length_a 9.2040(10)
_cell_length_b 10.5020(10)
_cell_length_c 13.0090(10)
_cell_measurement_reflns_used 2348
_cell_measurement_temperature 100(2)
_cell_measurement_theta_max 65.1
_cell_measurement_theta_min 4.80
_cell_volume 1255.7(2)
_computing_cell_refinement 'DENZO and SCALEPACK (Otwinowski & Minor, 1997)'
_computing_data_collection 'COLLECT (Hooft, 1998)'
_computing_data_reduction 'DENZO and SCALEPACK'
_computing_molecular_graphics 'PLATON2000 (Spek, 2000)'
_computing_publication_material 'SHELXL97 and PARST96 (Nardelli, 1995)'
_computing_structure_refinement 'SHELXL97 (Sheldrick, 1997)'
_computing_structure_solution 'SHELXS97 (Sheldrick, 1997)'
_diffrn_ambient_temperature 100(2)
_diffrn_measured_fraction_theta_full 0.995
_diffrn_measured_fraction_theta_max 0.995
_diffrn_measurement_device 'Nonius KappaCCD (fitted with an Oxford Cryosystems Cryostream cooler)'
_diffrn_measurement_device_type 'Nonius KappaCCD area-detector'
_diffrn_measurement_method '\f and \w'
_diffrn_radiation_monochromator 'graded mirror'
_diffrn_radiation_source 'Bruker-Nonius FR591 rotating anode'
_diffrn_radiation_type CuK\a
_diffrn_radiation_wavelength 1.54178
_diffrn_reflns_av_R_equivalents 0.044
_diffrn_reflns_av_sigmaI/netI 0.0453
_diffrn_reflns_limit_h_max 10
_diffrn_reflns_limit_h_min -10
_diffrn_reflns_limit_k_max 11
_diffrn_reflns_limit_k_min -12
_diffrn_reflns_limit_l_max 15
_diffrn_reflns_limit_l_min -15
_diffrn_reflns_number 3572
_diffrn_reflns_theta_full 64.91
_diffrn_reflns_theta_max 65.09
_diffrn_reflns_theta_min 4.82
_diffrn_standards_decay_% 0
_diffrn_standards_number 0
_exptl_absorpt_coefficient_mu 0.743
_exptl_absorpt_correction_T_max 0.929
_exptl_absorpt_correction_T_min 0.756
_exptl_absorpt_correction_type multi-scan
_exptl_absorpt_process_details '(HKL SCALEPACK; Otwinowski & Minor, 1997)'
_exptl_crystal_colour colourless
_exptl_crystal_density_diffrn 1.258
_exptl_crystal_density_meas ?
_exptl_crystal_density_method 'not measured'
_exptl_crystal_description plate
_exptl_crystal_F_000 512
_exptl_crystal_size_max 0.40
_exptl_crystal_size_mid 0.15
_exptl_crystal_size_min 0.10
_refine_diff_density_max 0.248
_refine_diff_density_min -0.300
_refine_ls_abs_structure_details 'Flack (1983), with how many Friedel pairs'
_refine_ls_abs_structure_Flack 0.1(2)
_refine_ls_extinction_method none
_refine_ls_goodness_of_fit_ref 1.109
_refine_ls_hydrogen_treatment mixed
_refine_ls_matrix_type full
_refine_ls_number_parameters 327
_refine_ls_number_reflns 3429
_refine_ls_number_restraints 1
_refine_ls_restrained_S_all 1.108
_refine_ls_R_factor_all 0.0687
_refine_ls_R_factor_gt 0.0564
_refine_ls_shift/su_max 0.000
_refine_ls_shift/su_mean 0.000
_refine_ls_structure_factor_coef Fsqd
_refine_ls_weighting_details 'calc w = 1/[\s^2^(Fo^2^)+(0.1083P)^2^+0.2134P] where P=(Fo^2^+2Fc^2^)/3'
_refine_ls_weighting_scheme calc
_refine_ls_wR_factor_gt 0.1411
_refine_ls_wR_factor_ref 0.1477
_reflns_number_gt 3105
_reflns_number_total 3565
_reflns_threshold_expression I>2\s(I)
_cod_data_source_file sq1190.cif
_cod_data_source_block I
_cod_depositor_comments
;
The following automatic conversions were performed:

'_exptl_crystal_density_meas' value 'not measured' was changed to '?'
- the value is perceived as not measured.

Automatic conversion script
Id: cif_fix_values 3008 2015-01-20 13:52:24Z robertas 
;
_cod_original_sg_symbol_H-M 'P 21'
_cod_database_code 2014753
_cod_database_fobs_code 2014753

loop_
_symmetry_equiv_pos_as_xyz
'x, y, z'
'-x, y+1/2, -z'

loop_
_atom_site_label
_atom_site_fract_x
_atom_site_fract_y
_atom_site_fract_z
_atom_site_U_iso_or_equiv
_atom_site_adp_type
_atom_site_calc_flag
_atom_site_refinement_flags
_atom_site_occupancy
_atom_site_disorder_assembly
_atom_site_disorder_group
_atom_site_type_symbol
C1 0.9347(3) 0.9099(3) -0.0244(2) 0.0148(6) Uani d . 1 . . C
H1 0.9204 1.0011 -0.0374 0.018 Uiso calc R 1 . . H
C2 1.0976(3) 0.8838(3) -0.0327(2) 0.0139(6) Uani d . 1 . . C
C3 1.1764(3) 0.9572(3) -0.1012(2) 0.0150(6) Uani d . 1 . . C
O3 1.1035(2) 1.0470(2) -0.15895(17) 0.0196(5) Uani d . 1 . . O
C4 1.3262(3) 0.9363(3) -0.1071(2) 0.0183(7) Uani d . 1 . . C
H4 1.3781 0.9835 -0.1533 0.022 Uiso calc R 1 . . H
C5 1.3975(3) 0.8471(3) -0.0457(2) 0.0196(7) Uani d . 1 . . C
H5 1.4974 0.8363 -0.0499 0.024 Uiso calc R 1 . . H
C6 1.3227(3) 0.7725(3) 0.0227(3) 0.0195(7) Uani d . 1 . . C
C61 1.3999(3) 0.6729(4) 0.0879(3) 0.0280(8) Uani d . 1 . . C
H61A 1.5000 0.6687 0.0709 0.042 Uiso calc R 1 . . H
H61B 1.3546 0.5917 0.0752 0.042 Uiso calc R 1 . . H
H61C 1.3945 0.6946 0.1593 0.042 Uiso calc R 1 . . H
C7 1.1723(3) 0.7921(3) 0.0267(2) 0.0167(6) Uani d . 1 . . C
H7 1.1204 0.7419 0.0708 0.020 Uiso calc R 1 . . H
C8 0.8428(3) 0.8398(3) -0.1078(2) 0.0161(7) Uani d . 1 . . C
C9 0.8022(3) 0.9006(4) -0.2001(2) 0.0216(7) Uani d . 1 . . C
H9 0.8332 0.9836 -0.2111 0.026 Uiso calc R 1 . . H
C10 0.7162(3) 0.8394(4) -0.2759(3) 0.0259(8) Uani d . 1 . . C
H10 0.6896 0.8817 -0.3369 0.031 Uiso calc R 1 . . H
C11 0.6699(3) 0.7159(4) -0.2612(3) 0.0261(8) Uani d . 1 . . C
H11 0.6116 0.6752 -0.3117 0.031 Uiso calc R 1 . . H
C12 0.7115(3) 0.6527(4) -0.1700(3) 0.0248(8) Uani d . 1 . . C
H12 0.6814 0.5693 -0.1598 0.030 Uiso calc R 1 . . H
C13 0.7984(3) 0.7146(3) -0.0939(2) 0.0181(7) Uani d . 1 . . C
H13 0.8267 0.6718 -0.0335 0.022 Uiso calc R 1 . . H
C14 0.8807(3) 0.8838(3) 0.0837(2) 0.0165(7) Uani d . 1 . . C
H14A 0.7767 0.8990 0.0830 0.020 Uiso calc R 1 . . H
H14B 0.8977 0.7950 0.1011 0.020 Uiso calc R 1 . . H
C15 0.9568(3) 0.9675(3) 0.1654(2) 0.0177(7) Uani d . 1 . . C
H15A 0.9479 1.0559 0.1446 0.021 Uiso calc R 1 . . H
H15B 1.0595 0.9463 0.1708 0.021 Uiso calc R 1 . . H
N16 0.8932(2) 0.9509(3) 0.27036(19) 0.0165(6) Uani d . 1 . . N
C17 1.0122(3) 0.9126(3) 0.3530(2) 0.0228(8) Uani d . 1 . . C
H17 1.0919 0.9744 0.3519 0.027 Uiso calc R 1 . . H
C19 0.9521(4) 0.9127(4) 0.4599(3) 0.0302(8) Uani d . 1 . . C
H19A 0.9174 0.9964 0.4755 0.045 Uiso calc R 1 . . H
H19B 1.0277 0.8888 0.5100 0.045 Uiso calc R 1 . . H
H19C 0.8734 0.8529 0.4617 0.045 Uiso calc R 1 . . H
C18 1.0708(4) 0.7820(4) 0.3276(3) 0.0326(9) Uani d . 1 . . C
H18A 1.1120 0.7844 0.2614 0.049 Uiso calc R 1 . . H
H18B 0.9931 0.7210 0.3264 0.049 Uiso calc R 1 . . H
H18C 1.1445 0.7578 0.3789 0.049 Uiso calc R 1 . . H
C20 0.8048(3) 1.0675(3) 0.2996(2) 0.0186(7) Uani d . 1 . . C
H20 0.7581 1.0470 0.3636 0.022 Uiso calc R 1 . . H
C21 0.9008(4) 1.1832(3) 0.3208(3) 0.0270(8) Uani d . 1 . . C
H21A 0.9768 1.1619 0.3713 0.040 Uiso calc R 1 . . H
H21B 0.8433 1.2514 0.3463 0.040 Uiso calc R 1 . . H
H21C 0.9430 1.2094 0.2583 0.040 Uiso calc R 1 . . H
C22 0.6846(3) 1.0938(4) 0.2179(3) 0.0242(8) Uani d . 1 . . C
H22A 0.6242 1.0197 0.2090 0.036 Uiso calc R 1 . . H
H22B 0.7268 1.1141 0.1541 0.036 Uiso calc R 1 . . H
H22C 0.6269 1.1643 0.2391 0.036 Uiso calc R 1 . . H
C23 0.6236(3) 0.4307(3) 0.4836(2) 0.0170(7) Uani d . 1 . . C
O23 0.6176(2) 0.4507(2) 0.58359(16) 0.0207(5) Uani d . 1 . . O
O24 0.5796(2) 0.3358(2) 0.43903(17) 0.0211(5) Uani d . 1 . . O
C25 0.6888(3) 0.5422(3) 0.4280(2) 0.0171(7) Uani d . 1 . . C
H25 0.7587 0.5083 0.3808 0.021 Uiso calc R 1 . . H
O25 0.7632(2) 0.6299(2) 0.49477(18) 0.0220(5) Uani d . 1 . . O
C26 0.5646(3) 0.6081(3) 0.3627(2) 0.0156(7) Uani d . 1 . . C
H26 0.5338 0.5501 0.3067 0.019 Uiso calc R 1 . . H
O26 0.4425(2) 0.6318(2) 0.42165(18) 0.0199(5) Uani d . 1 . . O
C27 0.6272(3) 0.7273(3) 0.3144(2) 0.0148(6) Uani d . 1 . . C
O27 0.7348(2) 0.7120(2) 0.25846(16) 0.0184(5) Uani d . 1 . . O
O28 0.5756(2) 0.8352(2) 0.33190(19) 0.0249(5) Uani d . 1 . . O
H3 1.160(4) 1.097(4) -0.194(3) 0.032(11) Uiso d . 1 . . H
H16N 0.829(5) 0.872(5) 0.265(3) 0.040(12) Uiso d . 1 . . H
H26O 0.460(4) 0.698(5) 0.462(3) 0.027(10) Uiso d . 1 . . H
H25O 0.719(5) 0.635(5) 0.549(4) 0.043(13) Uiso d . 1 . . H
H23O 0.550(7) 0.383(7) 0.614(5) 0.085(19) Uiso d . 1 . . H

loop_
_atom_site_aniso_label
_atom_site_aniso_U_11
_atom_site_aniso_U_22
_atom_site_aniso_U_33
_atom_site_aniso_U_12
_atom_site_aniso_U_13
_atom_site_aniso_U_23
C1 0.0194(12) 0.0069(16) 0.0182(17) 0.0023(12) 0.0032(10) 0.0023(13)
C2 0.0189(13) 0.0049(15) 0.0180(16) 0.0000(11) 0.0019(11) -0.0027(12)
C3 0.0209(12) 0.0080(16) 0.0159(16) -0.0012(12) -0.0004(10) -0.0032(13)
O3 0.0217(9) 0.0138(13) 0.0235(12) -0.0009(9) 0.0037(9) 0.0062(10)
C4 0.0209(12) 0.0119(18) 0.0224(17) -0.0052(13) 0.0048(11) -0.0028(14)
C5 0.0161(12) 0.0168(19) 0.0260(18) 0.0008(13) 0.0012(11) -0.0056(15)
C6 0.0210(13) 0.0093(18) 0.0277(18) 0.0026(13) -0.0019(12) -0.0036(14)
C61 0.0241(14) 0.019(2) 0.040(2) 0.0034(14) -0.0046(13) 0.0062(17)
C7 0.0215(13) 0.0086(16) 0.0203(16) -0.0011(12) 0.0052(11) -0.0038(14)
C8 0.0149(11) 0.0146(17) 0.0190(16) 0.0013(12) 0.0022(10) -0.0022(14)
C9 0.0215(12) 0.021(2) 0.0228(18) 0.0022(13) 0.0045(11) -0.0012(14)
C10 0.0230(13) 0.034(2) 0.0205(18) 0.0010(15) 0.0004(12) -0.0049(17)
C11 0.0182(12) 0.035(2) 0.0257(19) -0.0021(15) 0.0018(12) -0.0136(17)
C12 0.0221(13) 0.018(2) 0.035(2) -0.0009(14) 0.0029(13) -0.0113(16)
C13 0.0199(12) 0.0116(19) 0.0226(17) 0.0031(13) 0.0000(11) -0.0020(14)
C14 0.0174(12) 0.0135(17) 0.0189(17) -0.0011(12) 0.0034(11) 0.0016(13)
C15 0.0189(11) 0.0142(17) 0.0202(17) 0.0013(12) 0.0030(10) 0.0004(13)
N16 0.0199(10) 0.0123(15) 0.0171(14) 0.0003(11) -0.0011(9) 0.0013(11)
C17 0.0262(13) 0.0171(19) 0.0237(19) -0.0051(14) -0.0110(12) 0.0002(15)
C19 0.0429(17) 0.021(2) 0.0253(19) -0.0101(17) -0.0097(13) 0.0074(16)
C18 0.0322(16) 0.021(2) 0.043(2) 0.0019(16) -0.0162(15) 0.0021(18)
C20 0.0265(14) 0.0117(18) 0.0181(17) 0.0029(13) 0.0055(12) 0.0016(13)
C21 0.0365(16) 0.014(2) 0.031(2) 0.0001(15) 0.0078(14) -0.0031(15)
C22 0.0254(13) 0.019(2) 0.0290(19) 0.0054(14) 0.0046(12) 0.0056(15)
C23 0.0194(12) 0.0130(19) 0.0189(17) 0.0025(13) 0.0023(10) 0.0020(14)
O23 0.0285(9) 0.0172(14) 0.0167(12) -0.0078(9) 0.0040(8) 0.0015(10)
O24 0.0303(10) 0.0120(13) 0.0211(12) -0.0037(10) 0.0022(8) -0.0004(10)
C25 0.0202(12) 0.0129(18) 0.0185(16) -0.0034(12) 0.0028(11) -0.0006(13)
O25 0.0259(10) 0.0200(14) 0.0198(13) -0.0092(10) -0.0007(9) 0.0024(10)
C26 0.0191(11) 0.0121(17) 0.0160(16) -0.0016(12) 0.0050(11) -0.0021(13)
O26 0.0212(9) 0.0152(13) 0.0239(13) -0.0009(9) 0.0086(8) -0.0032(11)
C27 0.0222(12) 0.0094(17) 0.0127(16) 0.0000(13) -0.0002(11) -0.0046(13)
O27 0.0222(9) 0.0143(13) 0.0191(12) -0.0002(9) 0.0053(8) 0.0007(9)
O28 0.0320(11) 0.0116(13) 0.0325(14) 0.0037(10) 0.0130(9) 0.0016(11)

loop_
_atom_type_symbol
_atom_type_description
_atom_type_scat_dispersion_real
_atom_type_scat_dispersion_imag
_atom_type_scat_source
C C 0.0181 0.0091 'International Tables Vol C Tables 4.2.6.8 and 6.1.1.4'
H H 0.0000 0.0000 'International Tables Vol C Tables 4.2.6.8 and 6.1.1.4'
N N 0.0311 0.0180 'International Tables Vol C Tables 4.2.6.8 and 6.1.1.4'
O O 0.0492 0.0322 'International Tables Vol C Tables 4.2.6.8 and 6.1.1.4'

loop_
_geom_angle_atom_site_label_1
_geom_angle_atom_site_label_2
_geom_angle_atom_site_label_3
_geom_angle
C8 C1 C2 111.7(2)
C8 C1 C14 111.7(2)
C2 C1 C14 113.4(2)
C8 C1 H1 106.5
C2 C1 H1 106.5
C14 C1 H1 106.5
C7 C2 C3 118.3(2)
C7 C2 C1 122.7(3)
C3 C2 C1 119.0(3)
O3 C3 C4 122.3(3)
O3 C3 C2 118.3(2)
C4 C3 C2 119.4(3)
C3 O3 H3 114(3)
C5 C4 C3 120.9(3)
C5 C4 H4 119.5
C3 C4 H4 119.5
C4 C5 C6 121.1(3)
C4 C5 H5 119.4
C6 C5 H5 119.4
C5 C6 C7 117.6(3)
C5 C6 C61 121.1(3)
C7 C6 C61 121.3(3)
C6 C61 H61A 109.5
C6 C61 H61B 109.5
H61A C61 H61B 109.5
C6 C61 H61C 109.5
H61A C61 H61C 109.5
H61B C61 H61C 109.5
C2 C7 C6 122.7(3)
C2 C7 H7 118.7
C6 C7 H7 118.7
C13 C8 C9 118.6(3)
C13 C8 C1 121.2(3)
C9 C8 C1 120.2(3)
C10 C9 C8 121.1(3)
C10 C9 H9 119.5
C8 C9 H9 119.5
C11 C10 C9 120.2(3)
C11 C10 H10 119.9
C9 C10 H10 119.9
C10 C11 C12 119.5(3)
C10 C11 H11 120.2
C12 C11 H11 120.2
C11 C12 C13 120.1(3)
C11 C12 H12 120.0
C13 C12 H12 120.0
C8 C13 C12 120.5(3)
C8 C13 H13 119.8
C12 C13 H13 119.8
C15 C14 C1 112.1(2)
C15 C14 H14A 109.2
C1 C14 H14A 109.2
C15 C14 H14B 109.2
C1 C14 H14B 109.2
H14A C14 H14B 107.9
C14 C15 N16 112.0(2)
C14 C15 H15A 109.2
N16 C15 H15A 109.2
C14 C15 H15B 109.2
N16 C15 H15B 109.2
H15A C15 H15B 107.9
C15 N16 C20 111.5(2)
C15 N16 C17 111.1(2)
C20 N16 C17 113.7(2)
C15 N16 H16N 106(2)
C20 N16 H16N 111(2)
C17 N16 H16N 103(2)
C18 C17 C19 110.5(3)
C18 C17 N16 109.3(3)
C19 C17 N16 110.8(2)
C18 C17 H17 108.7
C19 C17 H17 108.7
N16 C17 H17 108.7
C17 C19 H19A 109.5
C17 C19 H19B 109.5
H19A C19 H19B 109.5
C17 C19 H19C 109.5
H19A C19 H19C 109.5
H19B C19 H19C 109.5
C17 C18 H18A 109.5
C17 C18 H18B 109.5
H18A C18 H18B 109.5
C17 C18 H18C 109.5
H18A C18 H18C 109.5
H18B C18 H18C 109.5
C22 C20 C21 112.1(3)
C22 C20 N16 110.4(3)
C21 C20 N16 111.9(2)
C22 C20 H20 107.4
C21 C20 H20 107.4
N16 C20 H20 107.4
C20 C21 H21A 109.5
C20 C21 H21B 109.5
H21A C21 H21B 109.5
C20 C21 H21C 109.5
H21A C21 H21C 109.5
H21B C21 H21C 109.5
C20 C22 H22A 109.5
C20 C22 H22B 109.5
H22A C22 H22B 109.5
C20 C22 H22C 109.5
H22A C22 H22C 109.5
H22B C22 H22C 109.5
O24 C23 O23 124.8(3)
O24 C23 C25 122.5(3)
O23 C23 C25 112.6(3)
C23 O23 H23O 109(3)
O25 C25 C23 113.6(3)
O25 C25 C26 111.4(3)
C23 C25 C26 107.9(2)
O25 C25 H25 107.9
C23 C25 H25 107.9
C26 C25 H25 107.9
C25 O25 H25O 109(3)
O26 C26 C27 114.0(3)
O26 C26 C25 111.4(2)
C27 C26 C25 107.9(2)
O26 C26 H26 107.8
C27 C26 H26 107.8
C25 C26 H26 107.8
C26 O26 H26O 109(2)
O28 C27 O27 122.2(3)
O28 C27 C26 120.7(2)
O27 C27 C26 117.1(3)

loop_
_geom_bond_atom_site_label_1
_geom_bond_atom_site_label_2
_geom_bond_site_symmetry_2
_geom_bond_distance
_geom_bond_publ_flag
C1 C8 . 1.529(4) ?
C1 C2 . 1.533(3) ?
C1 C14 . 1.540(4) ?
C1 H1 . 0.9800 ?
C2 C7 . 1.394(5) ?
C2 C3 . 1.408(4) ?
C3 O3 . 1.360(4) ?
C3 C4 . 1.403(4) ?
O3 H3 . 0.88(4) ?
C4 C5 . 1.375(5) ?
C4 H4 . 0.9300 ?
C5 C6 . 1.395(5) ?
C5 H5 . 0.9300 ?
C6 C7 . 1.403(4) ?
C6 C61 . 1.501(5) ?
C61 H61A . 0.9600 ?
C61 H61B . 0.9600 ?
C61 H61C . 0.9600 ?
C7 H7 . 0.9300 ?
C8 C13 . 1.391(5) ?
C8 C9 . 1.393(5) ?
C9 C10 . 1.390(5) ?
C9 H9 . 0.9300 ?
C10 C11 . 1.382(6) ?
C10 H10 . 0.9300 ?
C11 C12 . 1.394(5) ?
C11 H11 . 0.9300 ?
C12 C13 . 1.400(5) ?
C12 H12 . 0.9300 ?
C13 H13 . 0.9300 ?
C14 C15 . 1.522(4) ?
C14 H14A . 0.9700 ?
C14 H14B . 0.9700 ?
C15 N16 . 1.524(4) ?
C15 H15A . 0.9700 ?
C15 H15B . 0.9700 ?
N16 C20 . 1.530(4) ?
N16 C17 . 1.547(4) ?
N16 H16N . 1.02(5) ?
C17 C18 . 1.517(5) ?
C17 C19 . 1.524(5) ?
C17 H17 . 0.9800 ?
C19 H19A . 0.9600 ?
C19 H19B . 0.9600 ?
C19 H19C . 0.9600 ?
C18 H18A . 0.9600 ?
C18 H18B . 0.9600 ?
C18 H18C . 0.9600 ?
C20 C22 . 1.517(4) ?
C20 C21 . 1.519(5) ?
C20 H20 . 0.9800 ?
C21 H21A . 0.9600 ?
C21 H21B . 0.9600 ?
C21 H21C . 0.9600 ?
C22 H22A . 0.9600 ?
C22 H22B . 0.9600 ?
C22 H22C . 0.9600 ?
C23 O24 . 1.212(4) ?
C23 O23 . 1.322(4) ?
C23 C25 . 1.517(4) ?
O23 H23O . 1.03(7) ?
C25 O25 . 1.417(4) ?
C25 C26 . 1.551(4) ?
C25 H25 . 0.9800 ?
O25 H25O . 0.83(5) ?
C26 O26 . 1.416(3) ?
C26 C27 . 1.527(4) ?
C26 H26 . 0.9800 ?
O26 H26O . 0.88(5) ?
C27 O28 . 1.254(4) ?
C27 O27 . 1.270(3) ?

loop_
_geom_hbond_atom_site_label_D
_geom_hbond_atom_site_label_H
_geom_hbond_atom_site_label_A
_geom_hbond_site_symmetry_D
_geom_hbond_site_symmetry_A
_geom_hbond_distance_DH
_geom_hbond_distance_HA
_geom_hbond_distance_DA
_geom_hbond_angle_DHA
_geom_hbond_publ_flag
N16 H16N O27 1 1 1.02(5) 1.89(5) 2.902(3) 172(4) yes
N16 H16N O28 1 1 1.02(4) 2.57(4) 3.303(3) 129(3) yes
O3 H3 O27 1 2_755 0.88(4) 1.78(4) 2.665(3) 174(4) yes
O25 H25O O23 1 1 0.83(5) 2.20(5) 2.614(3) 110(4) yes
O23 H23O O28 1 2_646 1.03(7) 1.48(6) 2.460(3) 158(6) yes
O26 H26O O24 1 2_656 0.88(5) 1.98(5) 2.821(3) 157(6) yes

loop_
_geom_torsion_atom_site_label_1
_geom_torsion_atom_site_label_2
_geom_torsion_atom_site_label_3
_geom_torsion_atom_site_label_4
_geom_torsion
C8 C1 C2 C7 -97.3(3)
C14 C1 C2 C7 29.9(4)
C8 C1 C2 C3 84.3(4)
C14 C1 C2 C3 -148.5(3)
C7 C2 C3 O3 -179.8(3)
C1 C2 C3 O3 -1.3(4)
C7 C2 C3 C4 -0.2(5)
C1 C2 C3 C4 178.3(3)
O3 C3 C4 C5 178.3(3)
C2 C3 C4 C5 -1.3(5)
C3 C4 C5 C6 1.5(5)
C4 C5 C6 C7 -0.2(5)
C4 C5 C6 C61 178.5(3)
C3 C2 C7 C6 1.6(5)
C1 C2 C7 C6 -176.9(3)
C5 C6 C7 C2 -1.4(5)
C61 C6 C7 C2 179.9(3)
C2 C1 C8 C13 86.0(3)
C14 C1 C8 C13 -42.2(4)
C2 C1 C8 C9 -93.8(3)
C14 C1 C8 C9 138.1(3)
C13 C8 C9 C10 1.6(4)
C1 C8 C9 C10 -178.6(2)
C8 C9 C10 C11 -0.4(4)
C9 C10 C11 C12 -0.6(4)
C10 C11 C12 C13 0.5(4)
C9 C8 C13 C12 -1.7(4)
C1 C8 C13 C12 178.5(3)
C11 C12 C13 C8 0.7(4)
C8 C1 C14 C15 -171.8(2)
C2 C1 C14 C15 61.0(3)
C1 C14 C15 N16 174.4(2)
C14 C15 N16 C20 -108.1(3)
C14 C15 N16 C17 124.0(3)
C15 N16 C17 C18 -65.2(3)
C20 N16 C17 C18 168.0(3)
C15 N16 C17 C19 172.8(3)
C20 N16 C17 C19 46.0(4)
C15 N16 C20 C22 57.0(3)
C17 N16 C20 C22 -176.5(3)
C15 N16 C20 C21 -68.7(3)
C17 N16 C20 C21 57.8(3)
O24 C23 C25 O25 -166.3(3)
O23 C23 C25 O25 15.3(3)
O24 C23 C25 C26 69.7(3)
O23 C23 C25 C26 -108.7(3)
O25 C25 C26 O26 -76.2(3)
C23 C25 C26 O26 49.1(3)
O25 C25 C26 C27 49.7(3)
C23 C25 C26 C27 175.0(2)
O26 C26 C27 O28 3.3(4)
C25 C26 C27 O28 -121.0(3)
O26 C26 C27 O27 -178.3(2)
C25 C26 C27 O27 57.4(3)

loop_
_cod_related_entry_id
_cod_related_entry_database
_cod_related_entry_code
1 ChemSpider 391966
